data_7250056
loop_
_publ_author_name
'\/Lastawiecka, El\.zbieta'
'Matysiak, Joanna'
'Stankevi\<c, Marek'
'Kozio\/l, Anna'
'Dyk, Konrad'
'Kami\'nski, Daniel Michael'

_publ_section_title
;
 Rationalization of thermal properties of some polycyclic organophosphorus
 compounds by structural and QSPR analyses
;
_journal_name_full 'Physical Chemistry Chemical Physics'
_journal_paper_doi 10.1039/D4CP04571H
_journal_year 2025
_chemical_absolute_configuration R
_chemical_formula_sum 'C20 H38 O2 P2'
_chemical_formula_weight 372.44
_chemical_melting_point 553
_chemical_name_systematic
;
5,10-cis-di-t-butyl-cis-tradecahydrophosphanthrene 5,10-dioxide 
;
_space_group_crystal_system tetragonal
_space_group_IT_number 92
_space_group_name_Hall 'P 4abw 2nw'
_space_group_name_H-M_alt 'P 41 21 2'
_atom_sites_solution_hydrogens geom
_atom_sites_solution_primary direct
_audit_creation_method SHELXL-2018/3
_audit_update_record
;
2024-12-03 deposited with the CCDC.	2025-02-28 downloaded from the CCDC.
;
_cell_angle_alpha 90
_cell_angle_beta 90
_cell_angle_gamma 90
_cell_formula_units_Z 4
_cell_length_a 9.5497(2)
_cell_length_b 9.5497(2)
_cell_length_c 23.2662(8)
_cell_measurement_reflns_used 9964
_cell_measurement_temperature 293(2)
_cell_measurement_theta_max 72.2540
_cell_measurement_theta_min 4.9740
_cell_volume 2121.80(10)
_computing_cell_refinement 'CrysAlisPro 1.171.42.79a (Rigaku OD, 2022)'
_computing_data_collection 'CrysAlisPro 1.171.42.79a (Rigaku OD, 2022)'
_computing_data_reduction 'CrysAlisPro 1.171.42.79a (Rigaku OD, 2022)'
_computing_structure_refinement 'SHELXL-2018/3 (Sheldrick, 2018)'
_computing_structure_solution SHELXT
_diffrn_ambient_environment air
_diffrn_ambient_temperature 293(2)
_diffrn_detector 'CCD plate'
_diffrn_detector_area_resol_mean 5.2763
_diffrn_detector_type AtlasS2
_diffrn_measured_fraction_theta_full 0.999
_diffrn_measured_fraction_theta_max 0.997
_diffrn_measurement_device 'four-circle diffractometer'
_diffrn_measurement_device_type 'SuperNova, Single source at offset/far, AtlasS2'
_diffrn_radiation_monochromator mirror
_diffrn_radiation_probe x-ray
_diffrn_radiation_type 'Cu K\a'
_diffrn_radiation_wavelength 1.54184
_diffrn_reflns_av_R_equivalents 0.0313
_diffrn_reflns_av_unetI/netI 0.0151
_diffrn_reflns_Laue_measured_fraction_full 0.999
_diffrn_reflns_Laue_measured_fraction_max 0.997
_diffrn_reflns_limit_h_max 11
_diffrn_reflns_limit_h_min -11
_diffrn_reflns_limit_k_max 11
_diffrn_reflns_limit_k_min -10
_diffrn_reflns_limit_l_max 21
_diffrn_reflns_limit_l_min -28
_diffrn_reflns_number 15481
_diffrn_reflns_point_group_measured_fraction_full 0.999
_diffrn_reflns_point_group_measured_fraction_max 0.995
_diffrn_reflns_theta_full 67.684
_diffrn_reflns_theta_max 72.508
_diffrn_reflns_theta_min 5.006
_diffrn_source 'micro-focus sealed X-ray tube'
_diffrn_source_type 'SuperNova (Cu) X-ray Source'
_exptl_absorpt_coefficient_mu 1.921
_exptl_absorpt_correction_T_max 1.00000
_exptl_absorpt_correction_type multi-scan
_exptl_absorpt_process_details
;
CrysAlisPro 1.171.42.79a (Rigaku Oxford Diffraction, 2022)
Empirical absorption correction using spherical harmonics,
implemented in SCALE3 ABSPACK scaling algorithm.
;
_exptl_crystal_colour colorless
_exptl_crystal_density_diffrn 1.166
_exptl_crystal_density_meas ?
_exptl_crystal_description plate
_exptl_crystal_F_000 816
_exptl_crystal_size_max 0.28
_exptl_crystal_size_mid 0.15
_exptl_crystal_size_min 0.08
_exptl_transmission_factor_max 1.0
_exptl_transmission_factor_min 0.635
_refine_diff_density_max 0.329
_refine_diff_density_min -0.148
_refine_diff_density_rms 0.037
_refine_ls_abs_structure_details
;
 Flack x determined using 769 quotients [(I+)-(I-)]/[(I+)+(I-)]
 (Parsons, Flack and Wagner, Acta Cryst. B69 (2013) 249-259).
;
_refine_ls_abs_structure_Flack -0.022(11)
_refine_ls_extinction_method none
_refine_ls_goodness_of_fit_ref 1.094
_refine_ls_hydrogen_treatment constr
_refine_ls_matrix_type full
_refine_ls_number_parameters 112
_refine_ls_number_reflns 2103
_refine_ls_number_restraints 0
_refine_ls_restrained_S_all 1.094
_refine_ls_R_factor_all 0.0359
_refine_ls_R_factor_gt 0.0347
_refine_ls_shift/su_max 0.000
_refine_ls_shift/su_mean 0.000
_refine_ls_structure_factor_coef Fsqd
_refine_ls_weighting_details 'w=1/[\s^2^(Fo^2^)+(0.0547P)^2^+0.4315P] where P=(Fo^2^+2Fc^2^)/3'
_refine_ls_weighting_scheme calc
_refine_ls_wR_factor_gt 0.0971
_refine_ls_wR_factor_ref 0.0985
_reflns_Friedel_coverage 0.624
_reflns_Friedel_fraction_full 1.000
_reflns_Friedel_fraction_max 0.991
_reflns_number_gt 2029
_reflns_number_total 2103
_reflns_threshold_expression 'I > 2\s(I)'
_cod_data_source_file d4cp04571h2.cif
_cod_data_source_block 3B
_cod_depositor_comments
;
The following automatic conversions were performed:

data item '_exptl_crystal_density_meas' value 'none' was changed to
'?' -- the value is perceived as not measured.

Automatic conversion script
Id: cif_fix_values 8170 2020-07-09 18:12:32Z antanas 
;
_cod_original_cell_volume 2121.80(11)
_cod_database_code 7250056
_shelx_shelxl_version_number 2018/3
_shelx_space_group_comment
;
The symmetry employed for this shelxl refinement is uniquely defined
by the following loop, which should always be used as a source of
symmetry information in preference to the above space-group names.
They are only intended as comments.
;

loop_
_space_group_symop_operation_xyz
'x, y, z'
'-y+1/2, x+1/2, z+1/4'
'-x, -y, z+1/2'
'y+1/2, -x+1/2, z+3/4'
'x+1/2, -y+1/2, -z+3/4'
'-x+1/2, y+1/2, -z+1/4'
'y, x, -z'
'-y, -x, -z+1/2'

loop_
_atom_site_label
_atom_site_type_symbol
_atom_site_fract_x
_atom_site_fract_y
_atom_site_fract_z
_atom_site_U_iso_or_equiv
_atom_site_adp_type
_atom_site_occupancy
_atom_site_site_symmetry_order
_atom_site_calc_flag
_atom_site_refinement_flags_posn
_atom_site_refinement_flags_adp
_atom_site_refinement_flags_occupancy
_atom_site_disorder_assembly
_atom_site_disorder_group
O1 O 0.2035(2) 0.3521(2) 0.39293(8) 0.0592(5) Uani 1 1 d . . . . .
P1 P 0.32601(7) 0.40056(7) 0.42683(3) 0.0437(2) Uani 1 1 d . . . . .
C1 C 0.4345(3) 0.2547(3) 0.45378(11) 0.0485(6) Uani 1 1 d . . . . .
H1 H 0.508194 0.241827 0.424966 0.058 Uiso 1 1 calc R U . . .
C2 C 0.5123(3) 0.2785(3) 0.51136(10) 0.0484(6) Uani 1 1 d . . . . .
H2 H 0.575577 0.357916 0.505118 0.058 Uiso 1 1 calc R U . . .
C3 C 0.6066(4) 0.1498(4) 0.52276(14) 0.0697(9) Uani 1 1 d . . . . .
H3A H 0.681451 0.148600 0.494605 0.084 Uiso 1 1 calc R U . . .
H3B H 0.648940 0.159430 0.560444 0.084 Uiso 1 1 calc R U . . .
C4 C 0.5286(5) 0.0107(4) 0.52013(16) 0.0795(11) Uani 1 1 d . . . . .
H4A H 0.462349 0.005717 0.551680 0.095 Uiso 1 1 calc R U . . .
H4B H 0.594830 -0.065513 0.524528 0.095 Uiso 1 1 calc R U . . .
C5 C 0.4502(4) -0.0063(3) 0.46322(16) 0.0737(9) Uani 1 1 d . . . . .
H5A H 0.516680 -0.011541 0.431778 0.088 Uiso 1 1 calc R U . . .
H5B H 0.396407 -0.092465 0.463758 0.088 Uiso 1 1 calc R U . . .
C6 C 0.3527(4) 0.1175(3) 0.45427(13) 0.0595(7) Uani 1 1 d . . . . .
H6A H 0.283770 0.119859 0.484862 0.071 Uiso 1 1 calc R U . . .
H6B H 0.303466 0.106718 0.418085 0.071 Uiso 1 1 calc R U . . .
C11 C 0.4441(3) 0.5059(3) 0.38105(12) 0.0546(7) Uani 1 1 d . . . . .
C12 C 0.3688(5) 0.6406(4) 0.36279(18) 0.0868(12) Uani 1 1 d . . . . .
H12A H 0.360927 0.702242 0.395225 0.130 Uiso 1 1 calc R U . . .
H12B H 0.277004 0.617939 0.348791 0.130 Uiso 1 1 calc R U . . .
H12C H 0.421351 0.685910 0.332935 0.130 Uiso 1 1 calc R U . . .
C13 C 0.5837(4) 0.5426(5) 0.40960(15) 0.0787(11) Uani 1 1 d . . . . .
H13A H 0.638073 0.599900 0.384084 0.118 Uiso 1 1 calc R U . . .
H13B H 0.634180 0.458087 0.417986 0.118 Uiso 1 1 calc R U . . .
H13C H 0.566428 0.592779 0.444638 0.118 Uiso 1 1 calc R U . . .
C14 C 0.4735(4) 0.4180(4) 0.32718(11) 0.0691(9) Uani 1 1 d . . . . .
H14A H 0.528443 0.471794 0.300592 0.104 Uiso 1 1 calc R U . . .
H14B H 0.386530 0.392145 0.309443 0.104 Uiso 1 1 calc R U . . .
H14C H 0.524046 0.335003 0.337799 0.104 Uiso 1 1 calc R U . . .

loop_
_atom_site_aniso_label
_atom_site_aniso_U_11
_atom_site_aniso_U_22
_atom_site_aniso_U_33
_atom_site_aniso_U_23
_atom_site_aniso_U_13
_atom_site_aniso_U_12
O1 0.0573(11) 0.0650(13) 0.0554(10) 0.0078(9) -0.0151(9) -0.0087(9)
P1 0.0467(4) 0.0467(3) 0.0376(3) 0.0044(3) -0.0022(3) -0.0008(3)
C1 0.0545(15) 0.0494(14) 0.0416(12) -0.0052(11) -0.0040(11) 0.0036(12)
C2 0.0476(13) 0.0538(14) 0.0437(13) -0.0041(11) -0.0053(10) 0.0075(11)
C3 0.0658(18) 0.078(2) 0.0656(18) -0.0114(15) -0.0154(15) 0.0261(17)
C4 0.099(3) 0.0569(18) 0.083(2) 0.0019(17) -0.022(2) 0.0233(19)
C5 0.092(2) 0.0477(16) 0.082(2) -0.0069(15) -0.0107(19) 0.0079(16)
C6 0.0693(18) 0.0504(15) 0.0588(15) -0.0042(12) -0.0153(14) -0.0017(14)
C11 0.0581(16) 0.0594(16) 0.0462(13) 0.0051(12) 0.0088(12) -0.0026(13)
C12 0.100(3) 0.068(2) 0.092(3) 0.0334(19) 0.028(2) 0.006(2)
C13 0.071(2) 0.100(3) 0.0657(18) -0.0006(18) 0.0141(16) -0.030(2)
C14 0.074(2) 0.096(2) 0.0373(13) 0.0013(15) 0.0089(13) 0.0082(18)

loop_
_atom_type_symbol
_atom_type_description
_atom_type_scat_dispersion_real
_atom_type_scat_dispersion_imag
_atom_type_scat_source
C C 0.0181 0.0091 'International Tables Vol C Tables 4.2.6.8 and 6.1.1.4'
H H 0.0000 0.0000 'International Tables Vol C Tables 4.2.6.8 and 6.1.1.4'
O O 0.0492 0.0322 'International Tables Vol C Tables 4.2.6.8 and 6.1.1.4'
P P 0.2955 0.4335 'International Tables Vol C Tables 4.2.6.8 and 6.1.1.4'

loop_
_geom_angle_atom_site_label_1
_geom_angle_atom_site_label_2
_geom_angle_atom_site_label_3
_geom_angle
_geom_angle_site_symmetry_1
_geom_angle_site_symmetry_3
_geom_angle_publ_flag
O1 P1 C1 112.77(13) . . ?
O1 P1 C2 113.61(13) . 7_556 ?
C1 P1 C2 108.01(11) . 7_556 ?
O1 P1 C11 110.14(12) . . ?
C1 P1 C11 105.31(14) . . ?
C2 P1 C11 106.48(13) 7_556 . ?
C6 C1 C2 111.5(2) . . ?
C6 C1 P1 111.33(19) . . ?
C2 C1 P1 116.89(18) . . ?
C3 C2 C1 108.1(2) . . ?
C3 C2 P1 113.4(2) . 7_556 ?
C1 C2 P1 115.59(19) . 7_556 ?
C4 C3 C2 113.7(3) . . ?
C3 C4 C5 111.5(3) . . ?
C6 C5 C4 109.6(3) . . ?
C5 C6 C1 110.9(3) . . ?
C13 C11 C12 109.7(3) . . ?
C13 C11 C14 108.7(3) . . ?
C12 C11 C14 108.6(3) . . ?
C13 C11 P1 114.0(2) . . ?
C12 C11 P1 109.2(2) . . ?
C14 C11 P1 106.5(2) . . ?

loop_
_geom_bond_atom_site_label_1
_geom_bond_atom_site_label_2
_geom_bond_distance
_geom_bond_site_symmetry_2
_geom_bond_publ_flag
O1 P1 1.485(2) . ?
P1 C1 1.846(3) . ?
P1 C2 1.848(3) 7_556 ?
P1 C11 1.849(3) . ?
C1 C6 1.525(4) . ?
C1 C2 1.549(3) . ?
C2 C3 1.546(4) . ?
C3 C4 1.524(6) . ?
C4 C5 1.530(5) . ?
C5 C6 1.519(5) . ?
C11 C13 1.530(5) . ?
C11 C12 1.534(5) . ?
C11 C14 1.535(4) . ?
